data_4117755
loop_
_publ_author_name
'Francis Beaumier'
'Marianne Dupuis'
'Claude Spino'
'Claude Y. Legault'

_publ_section_title
;
 Formal Intramolecular (4 + 1)-Cycloaddition of Dialkoxycarbenes: Control
 of the Stereoselectivity and a Mechanistic Portrait
;
_journal_name_full 'Journal of the American Chemical Society'
_journal_page_first 5938
_journal_page_last 5953
_journal_paper_doi 10.1021/ja211927b
_journal_volume 134
_journal_year 2012
_chemical_formula_sum 'C20 H25 Br O4'
_chemical_formula_weight 409.32
_chemical_name_systematic
;
 ?
;
_space_group_IT_number 2
_symmetry_cell_setting triclinic
_symmetry_space_group_name_Hall '-P 1'
_symmetry_space_group_name_H-M 'P -1'
_atom_sites_solution_hydrogens geom
_atom_sites_solution_primary direct
_atom_sites_solution_secondary difmap
_audit_conform_dict_location ftp://ftp.iucr.org/pub/cif_core.dic
_audit_conform_dict_name cif_core.dic
_audit_conform_dict_version 2.3
_audit_creation_date 2010-08-09T13:29:06-00:00
_audit_creation_method 'WinGX routine CIF_UPDATE'
_cell_angle_alpha 86.960(18)
_cell_angle_beta 80.68(2)
_cell_angle_gamma 80.571(17)
_cell_formula_units_Z 2
_cell_length_a 6.1743(18)
_cell_length_b 12.3846(17)
_cell_length_c 13.243(4)
_cell_measurement_reflns_used 20
_cell_measurement_temperature 293(2)
_cell_measurement_theta_max 35
_cell_measurement_theta_min 30
_cell_volume 985.4(4)
_computing_cell_refinement Difrac
_computing_data_collection Difrac
_computing_data_reduction NRCVAX
_computing_structure_refinement 'SHELXL-97 (Sheldrick, 1997)'
_computing_structure_solution 'SHELXS-97 (Sheldrick, 1997)'
_diffrn_ambient_temperature 293(2)
_diffrn_measured_fraction_theta_full 0.969
_diffrn_measured_fraction_theta_max 0.969
_diffrn_measurement_device_type CAD4
_diffrn_measurement_method Omega
_diffrn_radiation_monochromator graphite
_diffrn_radiation_type CuK\a
_diffrn_radiation_wavelength 1.54176
_diffrn_reflns_av_R_equivalents 0
_diffrn_reflns_av_unetI/netI 0.1007
_diffrn_reflns_limit_h_max 7
_diffrn_reflns_limit_h_min -7
_diffrn_reflns_limit_k_max 15
_diffrn_reflns_limit_k_min 0
_diffrn_reflns_limit_l_max 16
_diffrn_reflns_limit_l_min -15
_diffrn_reflns_number 3598
_diffrn_reflns_theta_full 69.55
_diffrn_reflns_theta_max 69.55
_diffrn_reflns_theta_min 3.38
_diffrn_standards_decay_% 0
_diffrn_standards_interval_count 100
_diffrn_standards_number 1
_exptl_absorpt_coefficient_mu 3.01
_exptl_absorpt_correction_T_max 0.902
_exptl_absorpt_correction_T_min 0.634
_exptl_absorpt_correction_type psi-scan
_exptl_absorpt_process_details empirical
_exptl_crystal_colour Colorless
_exptl_crystal_density_diffrn 1.379
_exptl_crystal_description Needle
_exptl_crystal_F_000 424
_exptl_crystal_size_max 0.6
_exptl_crystal_size_mid 0.2
_exptl_crystal_size_min 0.05
_refine_diff_density_max 0.349
_refine_diff_density_min -0.395
_refine_diff_density_rms 0.073
_refine_ls_extinction_coef 0.0076(12)
_refine_ls_extinction_expression Fc^*^=kFc[1+0.001xFc^2^\l^3^/sin(2\q)]^-1/4^
_refine_ls_extinction_method SHELXL
_refine_ls_goodness_of_fit_ref 0.872
_refine_ls_hydrogen_treatment none
_refine_ls_matrix_type full
_refine_ls_number_parameters 227
_refine_ls_number_reflns 3598
_refine_ls_number_restraints 0
_refine_ls_restrained_S_all 0.872
_refine_ls_R_factor_all 0.2242
_refine_ls_R_factor_gt 0.0841
_refine_ls_shift/su_max 0
_refine_ls_shift/su_mean 0
_refine_ls_structure_factor_coef Fsqd
_refine_ls_weighting_details 'calc w=1/[\s^2^(Fo^2^)+(0.1223P)^2^+0.0000P] where P=(Fo^2^+2Fc^2^)/3'
_refine_ls_weighting_scheme calc
_refine_ls_wR_factor_gt 0.1986
_refine_ls_wR_factor_ref 0.2482
_reflns_number_gt 1227
_reflns_number_total 3598
_reflns_threshold_expression >2sigma(I)
_cod_data_source_file ja211927b_si_010.cif
_cod_data_source_block fb6028
_cod_depositor_comments
;
The following automatic conversions were performed:

'_exptl_absorpt_correction_type' value 'Psi-Scan' changed to
'psi-scan' according to the built-in table from CIF Core dictionary
named 'cif_core.dic' version 2.4.1 from 2010-06-29.

Automatic conversion script
Id: cif_fix_values 1715 2011-07-08 13:25:40Z adriana 
;
_cod_database_code 4117755

loop_
_symmetry_equiv_pos_as_xyz
'x, y, z'
'-x, -y, -z'

loop_
_atom_site_label
_atom_site_type_symbol
_atom_site_fract_x
_atom_site_fract_y
_atom_site_fract_z
_atom_site_U_iso_or_equiv
_atom_site_adp_type
_atom_site_occupancy
_atom_site_symmetry_multiplicity
_atom_site_calc_flag
_atom_site_refinement_flags
C1 C 0.5194(19) 0.4623(8) 0.7192(7) 0.098(3) Uani 1 1 d .
C2 C 0.6660(17) 0.3838(8) 0.6635(8) 0.108(3) Uani 1 1 d .
H2 H 0.8061 0.3607 0.6815 0.129 Uiso 1 1 calc R
C3 C 0.6070(15) 0.3393(7) 0.5813(8) 0.099(3) Uani 1 1 d .
H3 H 0.7068 0.2857 0.5442 0.119 Uiso 1 1 calc R
C4 C 0.3985(14) 0.3739(7) 0.5529(7) 0.080(2) Uani 1 1 d .
C5 C 0.2526(16) 0.4546(8) 0.6101(8) 0.098(3) Uani 1 1 d .
H5 H 0.1108 0.4778 0.5942 0.117 Uiso 1 1 calc R
C6 C 0.3194(16) 0.4987(7) 0.6890(8) 0.103(3) Uani 1 1 d .
H6 H 0.2252 0.5559 0.7237 0.123 Uiso 1 1 calc R
C7 C 0.3241(18) 0.3271(7) 0.4672(7) 0.091(3) Uani 1 1 d .
C8 C 0.4352(14) 0.2064(7) 0.3278(7) 0.091(3) Uani 1 1 d .
H8A H 0.3398 0.2547 0.2876 0.109 Uiso 1 1 calc R
H8B H 0.3574 0.1472 0.3568 0.109 Uiso 1 1 calc R
C9 C 0.6462(12) 0.1621(7) 0.2628(7) 0.077(2) Uani 1 1 d .
C10 C 0.8446(13) 0.0981(7) 0.3047(6) 0.083(2) Uani 1 1 d .
H10 H 0.9317 0.1512 0.3235 0.1 Uiso 1 1 calc R
C11 C 0.9768(13) 0.0411(7) 0.2070(6) 0.084(2) Uani 1 1 d .
C12 C 0.9204(12) 0.1182(7) 0.1171(6) 0.075(2) Uani 1 1 d .
H12 H 0.9128 0.0746 0.0585 0.09 Uiso 1 1 calc R
C13 C 0.6879(14) 0.1693(7) 0.1627(7) 0.089(2) Uani 1 1 d .
H13 H 0.5834 0.203 0.123 0.107 Uiso 1 1 calc R
C14 C 0.7981(17) 0.0234(9) 0.3973(7) 0.112(3) Uani 1 1 d .
H14A H 0.6866 0.062 0.4487 0.135 Uiso 1 1 calc R
H14B H 0.9327 0.0006 0.4269 0.135 Uiso 1 1 calc R
C15 C 0.715(2) -0.0766(8) 0.3640(8) 0.126(4) Uani 1 1 d .
H15A H 0.7011 -0.1288 0.421 0.151 Uiso 1 1 calc R
H15B H 0.5696 -0.0545 0.3441 0.151 Uiso 1 1 calc R
C16 C 0.8721(18) -0.1299(8) 0.2759(9) 0.118(3) Uani 1 1 d .
H16A H 1.0164 -0.1544 0.2963 0.141 Uiso 1 1 calc R
H16B H 0.8169 -0.1934 0.2562 0.141 Uiso 1 1 calc R
C17 C 1.0760(14) 0.2012(7) 0.0832(7) 0.093(3) Uani 1 1 d .
H17A H 1.08 0.2458 0.1406 0.112 Uiso 1 1 calc R
H17B H 1.2251 0.1627 0.0618 0.112 Uiso 1 1 calc R
C18 C 1.0037(18) 0.2741(9) -0.0037(9) 0.124(3) Uani 1 1 d .
H18A H 0.981 0.2289 -0.0575 0.149 Uiso 1 1 calc R
H18B H 0.8627 0.3191 0.0204 0.149 Uiso 1 1 calc R
C19 C 1.169(2) 0.3468(10) -0.0470(9) 0.158(5) Uani 1 1 d .
H19A H 1.1153 0.3914 -0.102 0.238 Uiso 1 1 calc R
H19B H 1.3082 0.3027 -0.0724 0.238 Uiso 1 1 calc R
H19C H 1.1899 0.3929 0.0056 0.238 Uiso 1 1 calc R
C20 C 1.3447(15) -0.0507(8) 0.1434(8) 0.118(3) Uani 1 1 d .
H20A H 1.4932 -0.0635 0.1594 0.178 Uiso 1 1 calc R
H20B H 1.3441 -0.0139 0.0778 0.178 Uiso 1 1 calc R
H20C H 1.2927 -0.1194 0.1417 0.178 Uiso 1 1 calc R
Br1 Br 0.6075(2) 0.51845(9) 0.83372(9) 0.1348(8) Uani 1 1 d .
O1 O 0.1332(10) 0.3376(5) 0.4515(5) 0.111(2) Uani 1 1 d .
O2 O 0.4922(9) 0.2660(5) 0.4082(4) 0.0873(16) Uani 1 1 d .
O3 O 0.8938(9) -0.0554(5) 0.1917(4) 0.0908(16) Uani 1 1 d .
O4 O 1.2005(9) 0.0165(5) 0.2206(4) 0.0926(17) Uani 1 1 d .

loop_
_atom_site_aniso_label
_atom_site_aniso_U_11
_atom_site_aniso_U_22
_atom_site_aniso_U_33
_atom_site_aniso_U_23
_atom_site_aniso_U_13
_atom_site_aniso_U_12
C1 0.118(8) 0.073(6) 0.107(7) -0.001(5) -0.037(6) -0.005(6)
C2 0.101(7) 0.099(7) 0.136(8) 0.007(6) -0.055(7) -0.018(6)
C3 0.081(6) 0.095(6) 0.120(8) -0.003(6) -0.024(6) -0.003(5)
C4 0.067(6) 0.079(5) 0.094(6) 0.017(5) -0.017(5) -0.009(5)
C5 0.096(7) 0.092(6) 0.102(7) 0.008(6) -0.023(6) -0.001(6)
C6 0.092(7) 0.088(6) 0.114(8) -0.005(6) -0.016(6) 0.029(5)
C7 0.091(7) 0.081(6) 0.104(7) 0.016(5) -0.031(6) -0.013(6)
C8 0.075(6) 0.100(6) 0.103(6) 0.000(5) -0.029(5) -0.018(5)
C9 0.052(5) 0.098(6) 0.081(6) 0.005(5) -0.014(5) -0.010(4)
C10 0.076(6) 0.093(6) 0.085(6) -0.004(5) -0.030(5) -0.008(5)
C11 0.061(5) 0.100(6) 0.096(6) -0.019(5) -0.023(5) -0.006(5)
C12 0.058(5) 0.105(6) 0.064(5) 0.008(4) -0.014(4) -0.017(5)
C13 0.072(6) 0.095(6) 0.103(7) 0.013(5) -0.043(5) 0.000(5)
C14 0.128(8) 0.130(8) 0.077(6) 0.026(6) -0.042(6) 0.002(7)
C15 0.162(11) 0.097(7) 0.120(9) 0.019(7) -0.052(8) 0.001(7)
C16 0.118(8) 0.094(7) 0.138(9) -0.008(7) -0.031(7) 0.001(6)
C17 0.084(6) 0.106(6) 0.095(6) 0.018(5) -0.023(5) -0.032(5)
C18 0.111(8) 0.129(8) 0.142(9) 0.006(7) -0.027(7) -0.041(7)
C19 0.168(12) 0.177(12) 0.144(10) 0.026(9) -0.048(9) -0.054(10)
C20 0.101(7) 0.126(8) 0.127(8) -0.019(7) -0.040(6) 0.014(6)
Br1 0.1619(13) 0.1235(10) 0.1279(11) -0.0139(7) -0.0495(8) -0.0184(8)
O1 0.073(4) 0.132(5) 0.125(5) -0.017(4) -0.021(4) 0.004(4)
O2 0.069(4) 0.088(4) 0.105(4) -0.009(3) -0.019(3) -0.002(3)
O3 0.096(4) 0.090(4) 0.088(4) 0.004(3) -0.027(3) -0.011(3)
O4 0.079(4) 0.100(4) 0.103(4) -0.013(3) -0.038(3) 0.003(3)

loop_
_atom_type_symbol
_atom_type_description
_atom_type_scat_dispersion_real
_atom_type_scat_dispersion_imag
_atom_type_scat_source
C C 0.003 0.002 'International Tables Vol C Tables 4.2.6.8 and 6.1.1.4'
H H 0 0 'International Tables Vol C Tables 4.2.6.8 and 6.1.1.4'
Br Br -0.29 2.46 'International Tables Vol C Tables 4.2.6.8 and 6.1.1.4'
O O 0.011 0.006 'International Tables Vol C Tables 4.2.6.8 and 6.1.1.4'

loop_
_geom_angle_atom_site_label_1
_geom_angle_atom_site_label_2
_geom_angle_atom_site_label_3
_geom_angle
C6 C1 C2 119.1(8)
C6 C1 Br1 122.5(8)
C2 C1 Br1 118.4(8)
C1 C2 C3 120.2(9)
C2 C3 C4 120.4(9)
C3 C4 C5 118.4(8)
C3 C4 C7 122.8(9)
C5 C4 C7 118.8(8)
C6 C5 C4 119.4(9)
C5 C6 C1 122.3(9)
O1 C7 O2 122.4(8)
O1 C7 C4 125.4(10)
O2 C7 C4 112.1(8)
O2 C8 C9 107.0(6)
C13 C9 C8 126.1(7)
C13 C9 C10 110.3(7)
C8 C9 C10 123.6(7)
C9 C10 C14 117.3(7)
C9 C10 C11 100.9(6)
C14 C10 C11 115.7(7)
O4 C11 O3 110.5(7)
O4 C11 C12 117.7(7)
O3 C11 C12 104.9(6)
O4 C11 C10 107.6(6)
O3 C11 C10 110.2(7)
C12 C11 C10 105.7(6)
C13 C12 C17 113.7(7)
C13 C12 C11 98.9(6)
C17 C12 C11 116.1(6)
C9 C13 C12 114.3(7)
C10 C14 C15 108.9(7)
C16 C15 C14 110.9(10)
O3 C16 C15 110.4(8)
C18 C17 C12 111.9(7)
C19 C18 C17 112.8(9)
C7 O2 C8 117.0(6)
C11 O3 C16 116.8(6)
C11 O4 C20 115.5(6)

loop_
_geom_bond_atom_site_label_1
_geom_bond_atom_site_label_2
_geom_bond_distance
C1 C6 1.359(12)
C1 C2 1.371(12)
C1 Br1 1.893(9)
C2 C3 1.372(12)
C3 C4 1.393(11)
C4 C5 1.395(11)
C4 C7 1.470(11)
C5 C6 1.354(11)
C7 O1 1.215(9)
C7 O2 1.343(10)
C8 O2 1.448(8)
C8 C9 1.480(11)
C9 C13 1.310(10)
C9 C10 1.514(10)
C10 C14 1.515(11)
C10 C11 1.551(11)
C11 O4 1.403(8)
C11 O3 1.411(9)
C11 C12 1.534(11)
C12 C13 1.513(11)
C12 C17 1.522(10)
C14 C15 1.526(13)
C15 C16 1.497(14)
C16 O3 1.413(11)
C17 C18 1.503(12)
C18 C19 1.496(13)
C20 O4 1.443(10)

loop_
_geom_torsion_atom_site_label_1
_geom_torsion_atom_site_label_2
_geom_torsion_atom_site_label_3
_geom_torsion_atom_site_label_4
_geom_torsion
C6 C1 C2 C3 -3.0(15)
Br1 C1 C2 C3 178.6(7)
C1 C2 C3 C4 0.5(14)
C2 C3 C4 C5 0.0(13)
C2 C3 C4 C7 -178.4(8)
C3 C4 C5 C6 1.8(13)
C7 C4 C5 C6 -179.7(8)
C4 C5 C6 C1 -4.4(14)
C2 C1 C6 C5 5.0(15)
Br1 C1 C6 C5 -176.7(7)
C3 C4 C7 O1 164.6(9)
C5 C4 C7 O1 -13.8(13)
C3 C4 C7 O2 -12.9(11)
C5 C4 C7 O2 168.7(7)
O2 C8 C9 C13 -131.5(9)
O2 C8 C9 C10 50.4(10)
C13 C9 C10 C14 -143.3(8)
C8 C9 C10 C14 35.1(11)
C13 C9 C10 C11 -16.7(9)
C8 C9 C10 C11 161.7(7)
C9 C10 C11 O4 155.8(7)
C14 C10 C11 O4 -76.5(9)
C9 C10 C11 O3 -83.6(7)
C14 C10 C11 O3 44.1(9)
C9 C10 C11 C12 29.3(7)
C14 C10 C11 C12 157.0(7)
O4 C11 C12 C13 -150.1(6)
O3 C11 C12 C13 86.6(7)
C10 C11 C12 C13 -29.9(7)
O4 C11 C12 C17 -28.2(10)
O3 C11 C12 C17 -151.5(7)
C10 C11 C12 C17 92.0(8)
C8 C9 C13 C12 178.9(7)
C10 C9 C13 C12 -2.8(10)
C17 C12 C13 C9 -102.6(9)
C11 C12 C13 C9 21.1(9)
C9 C10 C14 C15 73.1(10)
C11 C10 C14 C15 -46.0(10)
C10 C14 C15 C16 52.7(11)
C14 C15 C16 O3 -59.6(11)
C13 C12 C17 C18 -65.1(10)
C11 C12 C17 C18 -178.8(8)
C12 C17 C18 C19 -172.8(9)
O1 C7 O2 C8 -3.9(12)
C4 C7 O2 C8 173.7(6)
C9 C8 O2 C7 170.2(7)
O4 C11 O3 C16 67.8(9)
C12 C11 O3 C16 -164.4(7)
C10 C11 O3 C16 -51.0(9)
C15 C16 O3 C11 60.4(11)
O3 C11 O4 C20 51.2(10)
C12 C11 O4 C20 -69.2(9)
C10 C11 O4 C20 171.6(7)
